data_7702958
loop_
_publ_author_name
'Xi, Lu'
'Sun, Juan'
'Wang, Kang'
'Lu, Jiao'
'Jing, Pei'
'Li, Licun'

_publ_section_title
;
 Slow magnetic relaxation in Co<sup>II</sup>-Ln<sup>III</sup>
 heterodinuclear complexes achieved through a functionalized nitronyl
 nitroxide biradical.
;
_journal_issue 4
_journal_name_full 'Dalton transactions (Cambridge, England : 2003)'
_journal_page_first 1089
_journal_page_last 1096
_journal_paper_doi 10.1039/c9dt04036f
_journal_volume 49
_journal_year 2020
_chemical_formula_moiety 'C53 H38 Co F30 N7 O14 Tb, C H2 Cl2'
_chemical_formula_sum 'C54 H40 Cl2 Co F30 N7 O14 Tb'
_chemical_formula_weight 1869.68
_space_group_crystal_system triclinic
_space_group_IT_number 2
_space_group_name_Hall '-P 1'
_space_group_name_H-M_alt 'P -1'
_atom_sites_solution_hydrogens geom
_audit_creation_date 2019-06-10
_audit_creation_method
;
Olex2 1.2
(compiled 2018.05.29 svn.r3508 for OlexSys, GUI svn.r5506)
;
_audit_update_record
;
2019-10-15 deposited with the CCDC.	2019-12-13 downloaded from the CCDC.
;
_cell_angle_alpha 92.09(3)
_cell_angle_beta 104.23(3)
_cell_angle_gamma 105.23(3)
_cell_formula_units_Z 2
_cell_length_a 12.211(2)
_cell_length_b 13.355(3)
_cell_length_c 23.318(5)
_cell_measurement_reflns_used 10450
_cell_measurement_temperature 113(2)
_cell_measurement_theta_max 27.8465
_cell_measurement_theta_min 1.5895
_cell_volume 3535.7(15)
_computing_cell_refinement 'Bruker XSCANS'
_computing_data_collection 'CrystalClear (Rigaku Inc., 2008)'
_computing_data_reduction 'Bruker SHELXTL'
_computing_molecular_graphics 'Olex2 (Dolomanov et al., 2009)'
_computing_publication_material 'Olex2 (Dolomanov et al., 2009)'
_computing_structure_refinement 'XL (Sheldrick, 2008)'
_diffrn_ambient_temperature 113(2)
_diffrn_detector_area_resol_mean 28.5714
_diffrn_measured_fraction_theta_full 0.995
_diffrn_measured_fraction_theta_max 0.995
_diffrn_measurement_device_type 'CCD area detector'
_diffrn_measurement_method '\w scans'
_diffrn_radiation_monochromator graphite
_diffrn_radiation_type MoK\a
_diffrn_radiation_wavelength 0.71073
_diffrn_reflns_av_R_equivalents 0.0559
_diffrn_reflns_av_unetI/netI 0.0745
_diffrn_reflns_Laue_measured_fraction_full 0.995
_diffrn_reflns_Laue_measured_fraction_max 0.995
_diffrn_reflns_limit_h_max 14
_diffrn_reflns_limit_h_min -14
_diffrn_reflns_limit_k_max 15
_diffrn_reflns_limit_k_min -15
_diffrn_reflns_limit_l_max 27
_diffrn_reflns_limit_l_min -27
_diffrn_reflns_number 31063
_diffrn_reflns_point_group_measured_fraction_full 0.995
_diffrn_reflns_point_group_measured_fraction_max 0.995
_diffrn_reflns_theta_full 25.010
_diffrn_reflns_theta_max 25.010
_diffrn_reflns_theta_min 1.590
_exptl_absorpt_coefficient_mu 1.445
_exptl_absorpt_correction_T_max 1.0000
_exptl_absorpt_correction_T_min 0.6181
_exptl_absorpt_correction_type multi-scan
_exptl_absorpt_process_details
;
CrysAlisPro 1.171.39.46 (Rigaku Oxford Diffraction, 2018)
Empirical absorption correction using spherical harmonics,
 implemented in SCALE3 ABSPACK scaling algorithm.
;
_exptl_crystal_colour brown
_exptl_crystal_density_diffrn 1.756
_exptl_crystal_description block-like
_exptl_crystal_F_000 1842
_exptl_crystal_size_max 0.22
_exptl_crystal_size_mid 0.20
_exptl_crystal_size_min 0.18
_refine_diff_density_max 1.986
_refine_diff_density_min -1.826
_refine_diff_density_rms 0.241
_refine_ls_extinction_method none
_refine_ls_goodness_of_fit_ref 1.010
_refine_ls_hydrogen_treatment constr
_refine_ls_matrix_type full
_refine_ls_number_parameters 990
_refine_ls_number_reflns 12419
_refine_ls_number_restraints 0
_refine_ls_restrained_S_all 1.010
_refine_ls_R_factor_all 0.0881
_refine_ls_R_factor_gt 0.0752
_refine_ls_shift/su_max 0.000
_refine_ls_shift/su_mean 0.000
_refine_ls_structure_factor_coef Fsqd
_refine_ls_weighting_details 'w=1/[\s^2^(Fo^2^)+(0.0600P)^2^+58.0000P] where P=(Fo^2^+2Fc^2^)/3'
_refine_ls_weighting_scheme calc
_refine_ls_wR_factor_gt 0.1817
_refine_ls_wR_factor_ref 0.2035
_reflns_Friedel_coverage 0.000
_reflns_number_gt 10630
_reflns_number_total 12419
_reflns_threshold_expression 'I > 2\s(I)'
_cod_data_source_file c9dt04036f2.cif
_cod_data_source_block tbco
_cod_depositor_comments
;
The following automatic conversions were performed:

data item '_exptl_absorpt_correction_type' value 'Multi-scan' was
changed to 'multi-scan' in accordance with the
/home/data/users/saulius/crontab/automatic-downloads/rss-feeds/RSC/lib/dictionaries/cif_core.dic
dictionary named 'cif_core.dic' version 2.4.2 last updated on
2011-04-26.

Automatic conversion script
Id: cif_fix_values 7556 2019-12-06 15:28:31Z antanas 

 Adding full bibliography for 7702955--7702959.cif.
;
_cod_original_cell_volume 3535.7(14)
_cod_database_code 7702958
_shelx_shelxl_version_number 2014/7
_shelx_space_group_comment
;
The symmetry employed for this shelxl refinement is uniquely defined
by the following loop, which should always be used as a source of
symmetry information in preference to the above space-group names.
They are only intended as comments.
;
_olex2_refinement_description
;
1. Fixed Uiso
 At 1.2 times of:
  All C(H) groups, All C(H,H) groups
 At 1.5 times of:
  All C(H,H,H) groups
2.a Secondary CH2 refined with riding coordinates:
 C54(H54A,H54B)
2.b Aromatic/amide H refined with riding coordinates:
 C33(H33), C31(H31), C36(H36), C35(H35), C46(H46), C40(H40), C41(H41),
 C37(H37), C15(H15), C42(H42), C43(H43), C20(H20), C51(H51), C10(H10)
2.c Idealised Me refined as rotating group:
 C1(H1A,H1B,H1C), C6(H6A,H6B,H6C), C23(H23A,H23B,H23C), C28(H28A,H28B,H28C),
 C3(H3A,H3B,H3C), C4(H4A,H4B,H4C), C25(H25A,H25B,H25C), C26(H26A,H26B,H26C)
;
_olex2_submission_special_instructions 'No special instructions were received'

loop_
_space_group_symop_operation_xyz
'x, y, z'
'-x, -y, -z'

loop_
_atom_site_label
_atom_site_type_symbol
_atom_site_fract_x
_atom_site_fract_y
_atom_site_fract_z
_atom_site_U_iso_or_equiv
_atom_site_adp_type
_atom_site_occupancy
_atom_site_site_symmetry_order
_atom_site_calc_flag
_atom_site_refinement_flags_posn
Tb1 Tb 0.13319(4) 0.25980(4) 0.34543(2) 0.02821(15) Uani 1 1 d .
Co1 Co 0.40523(11) 0.67946(9) 0.09423(5) 0.0280(3) Uani 1 1 d .
F12 F 0.1825(7) 0.4449(5) 0.5431(3) 0.0597(19) Uani 1 1 d .
F28 F -0.0164(6) 0.7111(6) 0.1066(3) 0.0598(18) Uani 1 1 d .
F30 F 0.0728(6) 0.6386(6) 0.1774(3) 0.0547(17) Uani 1 1 d .
F21 F 0.4899(7) 1.0954(4) 0.1381(3) 0.0536(17) Uani 1 1 d .
F29 F 0.1452(6) 0.8024(5) 0.1686(3) 0.0615(19) Uani 1 1 d .
F23 F 0.5879(6) 0.7468(5) 0.2968(3) 0.0557(18) Uani 1 1 d .
F20 F 0.3213(8) 1.0091(6) 0.0834(3) 0.072(2) Uani 1 1 d .
F3 F -0.0510(8) -0.1235(5) 0.3589(4) 0.072(2) Uani 1 1 d .
F11 F 0.2329(7) 0.3320(6) 0.5996(3) 0.067(2) Uani 1 1 d .
F15 F 0.4593(7) 0.1066(7) 0.2595(4) 0.085(3) Uani 1 1 d .
F27 F 0.1180(7) 0.5192(6) -0.0868(3) 0.076(3) Uani 1 1 d .
F10 F 0.0598(7) 0.2964(6) 0.5419(3) 0.068(2) Uani 1 1 d .
F13 F 0.2905(7) 0.0845(8) 0.1971(4) 0.085(3) Uani 1 1 d .
F18 F 0.4990(7) 0.5455(6) 0.3431(4) 0.075(2) Uani 1 1 d .
F24 F 0.5765(9) 0.9031(6) 0.3057(3) 0.081(3) Uani 1 1 d .
F8 F 0.4077(8) 0.0876(7) 0.5304(4) 0.083(3) Uani 1 1 d .
F19 F 0.4743(12) 1.0265(6) 0.0518(4) 0.111(4) Uani 1 1 d .
F14 F 0.3042(9) 0.0098(6) 0.2768(5) 0.098(3) Uani 1 1 d .
F16 F 0.6116(7) 0.4474(7) 0.3466(6) 0.117(4) Uani 1 1 d .
F17 F 0.5475(8) 0.4727(8) 0.4198(4) 0.096(3) Uani 1 1 d .
F9 F 0.4994(8) 0.1613(9) 0.4718(4) 0.093(3) Uani 1 1 d .
F25 F 0.1754(11) 0.6792(7) -0.0981(3) 0.108(4) Uani 1 1 d .
F1 F 0.0724(10) -0.0580(7) 0.4412(4) 0.101(3) Uani 1 1 d .
F26 F 0.0083(9) 0.6179(10) -0.0794(4) 0.126(5) Uani 1 1 d .
F5 F -0.1916(13) 0.3340(9) 0.4098(8) 0.158(7) Uani 1 1 d .
F7 F 0.3565(11) 0.0291(8) 0.4392(5) 0.138(5) Uani 1 1 d .
F2 F -0.1105(12) -0.0962(8) 0.4354(6) 0.144(6) Uani 1 1 d .
F22 F 0.7152(7) 0.8709(8) 0.2739(4) 0.089(3) Uani 1 1 d .
F6 F -0.2381(12) 0.2048(10) 0.4543(6) 0.145(5) Uani 1 1 d .
F4 F -0.3109(11) 0.2029(15) 0.3647(7) 0.206(8) Uani 1 1 d .
O13 O 0.2836(6) 0.6267(5) 0.0122(3) 0.0376(16) Uani 1 1 d .
O2 O -0.0053(5) 0.2045(5) 0.2480(3) 0.0301(14) Uani 1 1 d .
O8 O 0.3181(6) 0.3791(5) 0.3475(3) 0.0379(16) Uani 1 1 d .
O6 O 0.1596(6) 0.3194(6) 0.4446(3) 0.0384(16) Uani 1 1 d .
O7 O 0.2203(6) 0.1804(5) 0.2838(3) 0.0301(14) Uani 1 1 d .
O9 O 0.1009(6) 0.4244(5) 0.3280(3) 0.0331(15) Uani 1 1 d .
O12 O 0.5089(6) 0.7313(5) 0.1800(3) 0.0334(15) Uani 1 1 d .
O11 O 0.4096(6) 0.8324(5) 0.0823(3) 0.0361(16) Uani 1 1 d .
O4 O -0.0579(6) 0.2535(5) 0.3586(3) 0.0381(16) Uani 1 1 d .
O14 O 0.2608(6) 0.6689(5) 0.1277(3) 0.0363(15) Uani 1 1 d .
O1 O 0.0854(7) 0.1626(5) 0.0682(3) 0.0436(18) Uani 1 1 d .
O5 O 0.2813(6) 0.1946(6) 0.4069(3) 0.0396(17) Uani 1 1 d .
O3 O 0.0454(6) 0.0913(5) 0.3636(3) 0.0377(16) Uani 1 1 d .
O10 O 0.3289(7) 0.7132(5) 0.2644(3) 0.0471(19) Uani 1 1 d .
N5 N 0.4270(7) 0.4532(5) 0.1418(3) 0.0279(16) Uani 1 1 d .
N6 N 0.4527(6) 0.5374(5) 0.1117(3) 0.0260(16) Uani 1 1 d .
N2 N -0.0042(6) 0.1649(6) 0.1965(3) 0.0272(16) Uani 1 1 d .
N7 N 0.5434(7) 0.6894(6) 0.0519(3) 0.0283(17) Uani 1 1 d .
N1 N 0.0392(7) 0.1445(6) 0.1117(3) 0.0317(18) Uani 1 1 d .
N4 N 0.2687(8) 0.6568(6) 0.2943(4) 0.0379(19) Uani 1 1 d .
N3 N 0.1620(7) 0.5199(6) 0.3239(4) 0.0318(18) Uani 1 1 d .
C7 C 0.0633(8) 0.2094(7) 0.1619(4) 0.0287(19) Uani 1 1 d .
C33 C 0.2475(8) 0.3347(7) 0.1526(4) 0.0276(19) Uani 1 1 d .
H33 H 0.2573 0.2847 0.1269 0.033 Uiso 1 1 calc R
C31 C 0.1372(8) 0.3881(7) 0.2144(4) 0.0267(19) Uani 1 1 d .
H31 H 0.0693 0.3755 0.2276 0.032 Uiso 1 1 calc R
C47 C 0.5297(8) 0.8196(7) 0.2064(4) 0.030(2) Uani 1 1 d .
C34 C 0.3294(8) 0.4333(7) 0.1680(4) 0.0280(19) Uani 1 1 d .
C32 C 0.1510(8) 0.3130(7) 0.1766(4) 0.0260(19) Uani 1 1 d .
C38 C 0.5427(8) 0.5275(7) 0.0914(4) 0.0267(19) Uani 1 1 d .
C39 C 0.5926(8) 0.6087(7) 0.0566(4) 0.0266(19) Uani 1 1 d .
C36 C 0.4987(9) 0.3917(8) 0.1402(5) 0.036(2) Uani 1 1 d .
H36 H 0.4962 0.3299 0.1576 0.044 Uiso 1 1 calc R
C35 C 0.3207(8) 0.5074(7) 0.2084(4) 0.0269(19) Uani 1 1 d .
H35 H 0.3773 0.5718 0.2189 0.032 Uiso 1 1 calc R
C46 C 0.5027(9) 0.9087(7) 0.1828(4) 0.033(2) Uani 1 1 d .
H46 H 0.5210 0.9693 0.2084 0.039 Uiso 1 1 calc R
C45 C 0.4497(9) 0.9092(7) 0.1229(4) 0.031(2) Uani 1 1 d .
C40 C 0.6832(8) 0.6053(7) 0.0317(4) 0.031(2) Uani 1 1 d .
H40 H 0.7150 0.5490 0.0352 0.037 Uiso 1 1 calc R
C41 C 0.7259(9) 0.6884(8) 0.0012(4) 0.035(2) Uani 1 1 d .
H41 H 0.7881 0.6890 -0.0154 0.042 Uiso 1 1 calc R
C30 C 0.2247(8) 0.4831(7) 0.2331(4) 0.0277(19) Uani 1 1 d .
C37 C 0.5746(9) 0.4367(7) 0.1088(5) 0.034(2) Uani 1 1 d .
H37 H 0.6348 0.4130 0.1005 0.041 Uiso 1 1 calc R
C29 C 0.2167(8) 0.5507(7) 0.2823(4) 0.030(2) Uani 1 1 d .
C15 C 0.2835(10) 0.2325(8) 0.5072(5) 0.042(2) Uani 1 1 d .
H15 H 0.3130 0.2203 0.5462 0.050 Uiso 1 1 calc R
C42 C 0.6748(9) 0.7699(8) -0.0043(4) 0.037(2) Uani 1 1 d .
H42 H 0.7020 0.8255 -0.0249 0.044 Uiso 1 1 calc R
C19 C 0.3249(9) 0.1903(8) 0.2858(4) 0.032(2) Uani 1 1 d .
C5 C -0.0769(9) 0.0543(7) 0.1725(4) 0.036(2) Uani 1 1 d .
C22 C 0.5199(10) 0.4592(9) 0.3613(6) 0.052(3) Uani 1 1 d .
C52 C 0.1643(9) 0.6783(7) 0.0988(5) 0.037(2) Uani 1 1 d .
C50 C 0.1803(10) 0.6389(8) -0.0002(5) 0.041(3) Uani 1 1 d .
C43 C 0.5841(9) 0.7681(7) 0.0207(4) 0.033(2) Uani 1 1 d .
H43 H 0.5492 0.8224 0.0161 0.040 Uiso 1 1 calc R
C48 C 0.6021(10) 0.8342(8) 0.2707(5) 0.044(3) Uani 1 1 d .
C53 C 0.0916(9) 0.7098(9) 0.1379(5) 0.045(3) Uani 1 1 d .
C2 C -0.0636(9) 0.0491(7) 0.1079(4) 0.034(2) Uani 1 1 d .
C21 C 0.4099(8) 0.3648(8) 0.3382(5) 0.036(2) Uani 1 1 d .
C9 C -0.0320(10) 0.0523(9) 0.3898(5) 0.045(3) Uani 1 1 d .
C17 C 0.1728(10) 0.3433(9) 0.5460(5) 0.047(3) Uani 1 1 d .
C16 C 0.2097(9) 0.2969(8) 0.4948(4) 0.040(2) Uani 1 1 d .
C20 C 0.4233(9) 0.2755(8) 0.3108(5) 0.040(2) Uani 1 1 d .
H20 H 0.4977 0.2726 0.3090 0.048 Uiso 1 1 calc R
C11 C -0.1198(10) 0.1952(10) 0.3866(6) 0.055(3) Uani 1 1 d .
C44 C 0.4348(12) 1.0110(9) 0.0995(5) 0.048(3) Uani 1 1 d .
C51 C 0.1206(10) 0.6671(8) 0.0368(5) 0.042(3) Uani 1 1 d .
H51 H 0.0484 0.6794 0.0204 0.050 Uiso 1 1 calc R
C14 C 0.3131(9) 0.1859(8) 0.4601(5) 0.042(2) Uani 1 1 d .
C1 C -0.0321(11) -0.0474(8) 0.0874(5) 0.047(3) Uani 1 1 d .
H1A H -0.0274 -0.0445 0.0470 0.071 Uiso 1 1 calc GR
H1B H -0.0917 -0.1091 0.0899 0.071 Uiso 1 1 calc GR
H1C H 0.0424 -0.0492 0.1125 0.071 Uiso 1 1 calc GR
C27 C 0.2368(11) 0.7022(9) 0.3467(5) 0.050(3) Uani 1 1 d .
C24 C 0.1840(12) 0.6053(9) 0.3733(6) 0.059(3) Uani 1 1 d .
C8 C -0.0308(13) -0.0559(10) 0.4074(6) 0.058(3) Uani 1 1 d .
C6 C -0.1992(10) 0.0402(10) 0.1784(6) 0.061(4) Uani 1 1 d .
H6A H -0.1968 0.0517 0.2196 0.092 Uiso 1 1 calc GR
H6B H -0.2463 -0.0295 0.1628 0.092 Uiso 1 1 calc GR
H6C H -0.2329 0.0893 0.1566 0.092 Uiso 1 1 calc GR
C23 C 0.2880(14) 0.5860(12) 0.4255(6) 0.080(4) Uani 1 1 d .
H23A H 0.2614 0.5188 0.4387 0.120 Uiso 1 1 calc GR
H23B H 0.3093 0.6393 0.4582 0.120 Uiso 1 1 calc GR
H23C H 0.3553 0.5884 0.4107 0.120 Uiso 1 1 calc GR
C13 C 0.3954(12) 0.1148(11) 0.4751(5) 0.057(3) Uani 1 1 d .
C28 C 0.1373(17) 0.7522(13) 0.3177(8) 0.105(6) Uani 1 1 d .
H28A H 0.1617 0.7963 0.2889 0.157 Uiso 1 1 calc GR
H28B H 0.1218 0.7930 0.3480 0.157 Uiso 1 1 calc GR
H28C H 0.0670 0.6980 0.2984 0.157 Uiso 1 1 calc GR
C3 C -0.1677(10) 0.0659(9) 0.0606(5) 0.051(3) Uani 1 1 d .
H3A H -0.1929 0.1216 0.0755 0.076 Uiso 1 1 calc GR
H3B H -0.2316 0.0029 0.0516 0.076 Uiso 1 1 calc GR
H3C H -0.1438 0.0836 0.0251 0.076 Uiso 1 1 calc GR
C4 C -0.0176(12) -0.0180(8) 0.2127(5) 0.053(3) Uani 1 1 d .
H4A H 0.0632 -0.0040 0.2118 0.080 Uiso 1 1 calc GR
H4B H -0.0582 -0.0896 0.1981 0.080 Uiso 1 1 calc GR
H4C H -0.0213 -0.0048 0.2528 0.080 Uiso 1 1 calc GR
C12 C -0.2169(14) 0.2349(13) 0.4019(8) 0.077(4) Uani 1 1 d .
C25 C 0.0869(15) 0.5950(13) 0.3989(8) 0.104(6) Uani 1 1 d .
H25A H 0.0166 0.5896 0.3680 0.156 Uiso 1 1 calc GR
H25B H 0.1022 0.6550 0.4266 0.156 Uiso 1 1 calc GR
H25C H 0.0769 0.5333 0.4192 0.156 Uiso 1 1 calc GR
C18 C 0.3460(11) 0.0960(10) 0.2550(6) 0.055(3) Uani 1 1 d .
C10 C -0.1131(12) 0.0965(10) 0.4039(6) 0.063(4) Uani 1 1 d .
H10 H -0.1639 0.0610 0.4250 0.075 Uiso 1 1 calc R
C49 C 0.1187(13) 0.6138(10) -0.0664(5) 0.059(4) Uani 1 1 d .
C26 C 0.3346(18) 0.7896(12) 0.3820(7) 0.113(6) Uani 1 1 d .
H26A H 0.3983 0.7635 0.4020 0.170 Uiso 1 1 calc GR
H26B H 0.3079 0.8230 0.4109 0.170 Uiso 1 1 calc GR
H26C H 0.3611 0.8392 0.3561 0.170 Uiso 1 1 calc GR
Cl1 Cl 0.8733(4) 0.4923(4) 0.2287(2) 0.1090(14) Uani 1 1 d .
Cl2 Cl 0.7147(5) 0.2853(4) 0.2308(3) 0.1236(17) Uani 1 1 d .
C54 C 0.8143(15) 0.4003(15) 0.2736(8) 0.101(5) Uani 1 1 d .
H54A H 0.7739 0.4317 0.2969 0.121 Uiso 1 1 calc R
H54B H 0.8781 0.3820 0.3009 0.121 Uiso 1 1 calc R

loop_
_atom_site_aniso_label
_atom_site_aniso_U_11
_atom_site_aniso_U_22
_atom_site_aniso_U_33
_atom_site_aniso_U_23
_atom_site_aniso_U_13
_atom_site_aniso_U_12
Tb1 0.0302(3) 0.0323(3) 0.0271(2) 0.00088(18) 0.01283(18) 0.01264(19)
Co1 0.0334(7) 0.0239(6) 0.0275(6) 0.0032(5) 0.0061(5) 0.0110(5)
F12 0.084(5) 0.054(4) 0.046(4) -0.006(3) 0.026(4) 0.021(4)
F28 0.045(4) 0.071(5) 0.069(5) 0.007(4) 0.009(3) 0.032(4)
F30 0.048(4) 0.066(4) 0.059(4) 0.014(3) 0.021(3) 0.022(3)
F21 0.084(5) 0.026(3) 0.055(4) 0.007(3) 0.025(4) 0.017(3)
F29 0.058(4) 0.050(4) 0.079(5) -0.010(4) 0.017(4) 0.022(3)
F23 0.068(5) 0.052(4) 0.036(3) 0.012(3) 0.001(3) 0.009(3)
F20 0.093(6) 0.052(4) 0.067(5) 0.002(4) -0.013(4) 0.043(4)
F3 0.090(6) 0.040(4) 0.083(6) 0.002(4) 0.022(5) 0.013(4)
F11 0.094(6) 0.074(5) 0.032(4) -0.001(3) 0.020(4) 0.017(4)
F15 0.057(5) 0.092(6) 0.112(7) -0.041(5) 0.025(5) 0.036(4)
F27 0.089(6) 0.061(5) 0.062(5) -0.024(4) -0.028(4) 0.040(4)
F10 0.060(5) 0.080(5) 0.067(5) -0.008(4) 0.041(4) 0.006(4)
F13 0.077(6) 0.119(7) 0.060(5) -0.044(5) 0.017(4) 0.034(5)
F18 0.059(5) 0.046(4) 0.109(7) 0.014(4) 0.015(4) 0.004(4)
F24 0.129(8) 0.070(5) 0.035(4) -0.013(4) 0.000(4) 0.039(5)
F8 0.094(6) 0.089(6) 0.078(6) 0.041(5) 0.016(5) 0.047(5)
F19 0.263(13) 0.048(5) 0.081(6) 0.041(4) 0.117(8) 0.076(7)
F14 0.129(8) 0.044(5) 0.148(9) 0.006(5) 0.063(7) 0.044(5)
F16 0.036(4) 0.086(6) 0.221(12) -0.055(7) 0.054(6) -0.007(4)
F17 0.072(6) 0.101(7) 0.073(6) 0.000(5) -0.013(5) -0.019(5)
F9 0.063(6) 0.143(9) 0.093(7) 0.029(6) 0.028(5) 0.054(6)
F25 0.214(12) 0.069(6) 0.035(4) 0.010(4) 0.015(6) 0.043(7)
F1 0.136(9) 0.084(6) 0.080(6) 0.038(5) 0.006(6) 0.043(6)
F26 0.114(8) 0.228(13) 0.052(5) -0.030(6) -0.031(5) 0.128(9)
F5 0.177(13) 0.095(8) 0.292(19) 0.040(10) 0.177(14) 0.079(9)
F7 0.175(11) 0.095(7) 0.119(8) -0.050(6) -0.065(8) 0.100(8)
F2 0.209(13) 0.073(6) 0.239(14) 0.077(8) 0.194(12) 0.058(7)
F22 0.046(4) 0.126(8) 0.062(5) 0.030(5) -0.010(4) -0.012(5)
F6 0.178(11) 0.184(12) 0.163(10) 0.069(9) 0.139(10) 0.108(10)
F4 0.076(8) 0.33(2) 0.202(14) -0.126(14) -0.030(8) 0.122(11)
O13 0.045(4) 0.030(4) 0.035(4) -0.002(3) 0.000(3) 0.017(3)
O2 0.029(3) 0.033(3) 0.029(3) 0.000(3) 0.011(3) 0.006(3)
O8 0.027(4) 0.035(4) 0.053(4) 0.001(3) 0.011(3) 0.010(3)
O6 0.046(4) 0.044(4) 0.031(4) 0.001(3) 0.016(3) 0.019(3)
O7 0.034(4) 0.034(4) 0.029(3) -0.002(3) 0.014(3) 0.015(3)
O9 0.034(4) 0.033(4) 0.038(4) 0.001(3) 0.013(3) 0.016(3)
O12 0.035(4) 0.026(3) 0.039(4) 0.004(3) 0.007(3) 0.009(3)
O11 0.051(4) 0.030(4) 0.032(4) 0.003(3) 0.011(3) 0.020(3)
O4 0.036(4) 0.041(4) 0.045(4) 0.005(3) 0.019(3) 0.016(3)
O14 0.033(4) 0.042(4) 0.038(4) 0.010(3) 0.010(3) 0.016(3)
O1 0.057(5) 0.038(4) 0.027(4) -0.004(3) 0.018(3) -0.005(3)
O5 0.044(4) 0.051(4) 0.028(4) 0.002(3) 0.008(3) 0.024(4)
O3 0.039(4) 0.039(4) 0.042(4) 0.008(3) 0.024(3) 0.012(3)
O10 0.054(5) 0.030(4) 0.054(5) -0.001(3) 0.019(4) 0.002(3)
N5 0.033(4) 0.019(4) 0.035(4) 0.010(3) 0.011(3) 0.009(3)
N6 0.028(4) 0.023(4) 0.025(4) 0.002(3) 0.005(3) 0.006(3)
N2 0.028(4) 0.025(4) 0.026(4) 0.000(3) 0.007(3) 0.003(3)
N7 0.038(4) 0.024(4) 0.024(4) 0.003(3) 0.008(3) 0.010(3)
N1 0.039(5) 0.026(4) 0.025(4) -0.001(3) 0.008(3) 0.000(3)
N4 0.042(5) 0.032(4) 0.041(5) -0.004(4) 0.012(4) 0.012(4)
N3 0.036(4) 0.026(4) 0.038(4) -0.003(3) 0.011(4) 0.015(3)
C7 0.029(5) 0.023(5) 0.029(5) 0.000(4) 0.003(4) 0.004(4)
C33 0.038(5) 0.025(5) 0.022(4) 0.003(4) 0.008(4) 0.014(4)
C31 0.032(5) 0.024(5) 0.024(4) 0.003(4) 0.006(4) 0.007(4)
C47 0.033(5) 0.028(5) 0.030(5) 0.005(4) 0.011(4) 0.007(4)
C34 0.030(5) 0.029(5) 0.027(5) 0.008(4) 0.009(4) 0.009(4)
C32 0.029(5) 0.026(5) 0.021(4) 0.010(4) 0.004(4) 0.006(4)
C38 0.033(5) 0.019(4) 0.024(5) -0.001(3) 0.003(4) 0.006(4)
C39 0.035(5) 0.020(4) 0.021(4) 0.001(3) 0.002(4) 0.006(4)
C36 0.039(6) 0.031(5) 0.046(6) 0.012(4) 0.017(5) 0.015(4)
C35 0.030(5) 0.022(4) 0.027(5) 0.000(4) 0.002(4) 0.009(4)
C46 0.042(6) 0.027(5) 0.032(5) -0.004(4) 0.014(4) 0.010(4)
C45 0.042(6) 0.026(5) 0.033(5) 0.006(4) 0.020(4) 0.015(4)
C40 0.037(5) 0.026(5) 0.031(5) 0.005(4) 0.010(4) 0.006(4)
C41 0.041(6) 0.037(5) 0.031(5) 0.005(4) 0.014(4) 0.011(4)
C30 0.035(5) 0.021(4) 0.028(5) 0.006(4) 0.006(4) 0.010(4)
C37 0.035(5) 0.029(5) 0.046(6) 0.009(4) 0.018(4) 0.015(4)
C29 0.030(5) 0.028(5) 0.034(5) 0.000(4) 0.007(4) 0.012(4)
C15 0.043(6) 0.045(6) 0.037(6) 0.007(5) 0.013(5) 0.008(5)
C42 0.044(6) 0.030(5) 0.033(5) 0.013(4) 0.011(4) 0.002(4)
C19 0.041(6) 0.038(5) 0.028(5) 0.008(4) 0.019(4) 0.020(5)
C5 0.038(5) 0.029(5) 0.034(5) -0.001(4) 0.009(4) -0.002(4)
C22 0.035(6) 0.048(7) 0.073(9) -0.001(6) 0.013(6) 0.011(5)
C52 0.037(6) 0.026(5) 0.044(6) 0.005(4) 0.003(4) 0.012(4)
C50 0.055(7) 0.031(5) 0.034(6) 0.003(4) -0.004(5) 0.020(5)
C43 0.048(6) 0.024(5) 0.029(5) 0.003(4) 0.011(4) 0.011(4)
C48 0.048(7) 0.036(6) 0.039(6) 0.005(5) 0.005(5) 0.006(5)
C53 0.037(6) 0.054(7) 0.050(7) 0.012(5) 0.010(5) 0.020(5)
C2 0.040(6) 0.022(5) 0.029(5) -0.003(4) 0.007(4) -0.004(4)
C21 0.023(5) 0.043(6) 0.046(6) 0.007(5) 0.010(4) 0.011(4)
C9 0.055(7) 0.041(6) 0.042(6) 0.003(5) 0.021(5) 0.010(5)
C17 0.056(7) 0.046(7) 0.037(6) -0.001(5) 0.019(5) 0.002(5)
C16 0.039(6) 0.047(6) 0.032(5) -0.005(5) 0.020(4) 0.000(5)
C20 0.037(6) 0.042(6) 0.050(6) 0.010(5) 0.022(5) 0.018(5)
C11 0.036(6) 0.064(8) 0.070(8) 0.004(6) 0.029(6) 0.013(6)
C44 0.085(9) 0.040(6) 0.032(6) 0.005(5) 0.028(6) 0.030(6)
C51 0.040(6) 0.037(6) 0.046(6) 0.007(5) -0.003(5) 0.021(5)
C14 0.036(6) 0.046(6) 0.044(6) 0.002(5) 0.014(5) 0.008(5)
C1 0.068(8) 0.030(5) 0.040(6) -0.002(5) 0.019(6) 0.003(5)
C27 0.063(8) 0.047(6) 0.037(6) -0.017(5) 0.015(5) 0.010(6)
C24 0.091(9) 0.035(6) 0.061(7) -0.009(5) 0.042(7) 0.014(6)
C8 0.069(9) 0.053(7) 0.069(9) 0.022(7) 0.050(7) 0.015(7)
C6 0.042(7) 0.065(8) 0.060(8) -0.015(6) 0.022(6) -0.018(6)
C23 0.104(11) 0.082(9) 0.056(8) -0.003(7) 0.014(8) 0.038(9)
C13 0.064(8) 0.065(8) 0.039(6) 0.001(6) -0.005(6) 0.032(7)
C28 0.156(16) 0.105(12) 0.100(12) 0.025(9) 0.050(11) 0.101(12)
C3 0.050(7) 0.045(7) 0.043(6) 0.011(5) -0.004(5) 0.003(5)
C4 0.083(9) 0.027(5) 0.038(6) 0.000(5) 0.013(6) -0.001(6)
C12 0.068(10) 0.087(11) 0.104(12) 0.033(9) 0.058(9) 0.034(9)
C25 0.117(12) 0.082(10) 0.115(12) -0.042(9) 0.078(10) -0.004(9)
C18 0.046(7) 0.058(8) 0.069(9) -0.018(7) 0.027(6) 0.021(6)
C10 0.072(9) 0.050(7) 0.086(10) 0.014(7) 0.057(8) 0.016(6)
C49 0.083(10) 0.060(8) 0.037(7) -0.002(6) -0.007(6) 0.046(7)
C26 0.176(17) 0.066(9) 0.082(11) -0.026(8) 0.062(11) -0.014(10)
Cl1 0.105(3) 0.127(4) 0.091(3) 0.029(3) 0.026(3) 0.024(3)
Cl2 0.104(3) 0.108(4) 0.146(5) 0.030(3) 0.006(3) 0.030(3)
C54 0.075(11) 0.124(14) 0.098(12) 0.027(11) 0.023(9) 0.019(10)

loop_
_atom_type_symbol
_atom_type_description
_atom_type_scat_dispersion_real
_atom_type_scat_dispersion_imag
_atom_type_scat_source
C C 0.0033 0.0016 'International Tables Vol C Tables 4.2.6.8 and 6.1.1.4'
H H 0.0000 0.0000 'International Tables Vol C Tables 4.2.6.8 and 6.1.1.4'
Cl Cl 0.1484 0.1585 'International Tables Vol C Tables 4.2.6.8 and 6.1.1.4'
Co Co 0.3494 0.9721 'International Tables Vol C Tables 4.2.6.8 and 6.1.1.4'
F F 0.0171 0.0103 'International Tables Vol C Tables 4.2.6.8 and 6.1.1.4'
N N 0.0061 0.0033 'International Tables Vol C Tables 4.2.6.8 and 6.1.1.4'
O O 0.0106 0.0060 'International Tables Vol C Tables 4.2.6.8 and 6.1.1.4'
Tb Tb -0.1723 4.1537 'International Tables Vol C Tables 4.2.6.8 and 6.1.1.4'

loop_
_geom_angle_atom_site_label_1
_geom_angle_atom_site_label_2
_geom_angle_atom_site_label_3
_geom_angle
O8 Tb1 O2 116.0(2)
O8 Tb1 O4 141.9(2)
O8 Tb1 O5 73.5(2)
O6 Tb1 O2 146.0(2)
O6 Tb1 O8 89.2(2)
O6 Tb1 O7 141.7(2)
O6 Tb1 O9 83.1(2)
O6 Tb1 O4 72.5(2)
O6 Tb1 O5 71.3(2)
O7 Tb1 O2 71.1(2)
O7 Tb1 O8 72.4(2)
O7 Tb1 O9 120.4(2)
O7 Tb1 O4 140.2(2)
O7 Tb1 O5 71.3(2)
O9 Tb1 O2 83.5(2)
O9 Tb1 O8 72.4(2)
O9 Tb1 O4 72.4(2)
O9 Tb1 O5 137.2(2)
O4 Tb1 O2 73.7(2)
O5 Tb1 O2 135.4(2)
O5 Tb1 O4 127.4(2)
O3 Tb1 O2 82.8(2)
O3 Tb1 O8 143.2(2)
O3 Tb1 O6 89.9(2)
O3 Tb1 O7 86.1(2)
O3 Tb1 O9 143.8(2)
O3 Tb1 O4 71.6(2)
O3 Tb1 O5 71.4(3)
O13 Co1 N6 98.2(3)
O13 Co1 N7 89.1(3)
O12 Co1 O13 173.0(3)
O12 Co1 O14 87.1(3)
O12 Co1 N6 83.8(3)
O12 Co1 N7 97.9(3)
O11 Co1 O13 91.6(3)
O11 Co1 O12 87.9(3)
O11 Co1 O14 87.9(3)
O11 Co1 N6 164.1(3)
O11 Co1 N7 90.9(3)
O14 Co1 O13 85.9(3)
O14 Co1 N6 105.3(3)
O14 Co1 N7 174.8(3)
N7 Co1 N6 76.8(3)
C50 O13 Co1 123.0(6)
N2 O2 Tb1 136.7(5)
C21 O8 Tb1 131.6(6)
C16 O6 Tb1 135.6(7)
C19 O7 Tb1 131.1(6)
N3 O9 Tb1 138.7(5)
C47 O12 Co1 126.0(6)
C45 O11 Co1 125.9(6)
C11 O4 Tb1 130.9(7)
C52 O14 Co1 124.9(7)
C14 O5 Tb1 135.3(7)
C9 O3 Tb1 134.6(7)
N6 N5 C34 121.3(7)
C36 N5 N6 111.7(7)
C36 N5 C34 126.9(8)
N5 N6 Co1 140.5(6)
C38 N6 Co1 114.5(6)
C38 N6 N5 104.7(7)
O2 N2 C7 126.5(7)
O2 N2 C5 120.1(7)
C7 N2 C5 113.1(7)
C39 N7 Co1 116.1(6)
C43 N7 Co1 125.4(6)
C43 N7 C39 118.5(8)
O1 N1 C7 126.4(8)
O1 N1 C2 121.3(7)
C7 N1 C2 111.9(7)
O10 N4 C29 126.1(8)
O10 N4 C27 122.4(8)
C29 N4 C27 111.4(8)
O9 N3 C29 126.9(7)
O9 N3 C24 119.3(8)
C29 N3 C24 113.5(8)
N2 C7 N1 109.3(8)
N2 C7 C32 125.2(8)
N1 C7 C32 125.5(8)
C34 C33 H33 120.7
C32 C33 H33 120.8
C32 C33 C34 118.5(8)
C32 C31 H31 119.9
C32 C31 C30 120.5(9)
C30 C31 H31 119.6
O12 C47 C46 128.2(9)
O12 C47 C48 114.9(8)
C46 C47 C48 116.7(8)
C33 C34 N5 116.9(8)
C35 C34 N5 120.8(8)
C35 C34 C33 122.2(8)
C33 C32 C7 120.1(8)
C31 C32 C7 119.7(8)
C31 C32 C33 120.1(8)
N6 C38 C39 118.1(8)
N6 C38 C37 111.1(8)
C37 C38 C39 130.9(9)
N7 C39 C38 114.4(8)
N7 C39 C40 122.3(8)
C40 C39 C38 123.3(8)
N5 C36 H36 126.1
N5 C36 C37 107.6(8)
C37 C36 H36 126.3
C34 C35 H35 120.8
C34 C35 C30 118.3(8)
C30 C35 H35 120.9
C47 C46 H46 118.8
C45 C46 C47 122.5(8)
C45 C46 H46 118.7
O11 C45 C46 127.9(8)
O11 C45 C44 112.5(8)
C46 C45 C44 119.6(9)
C39 C40 H40 120.7
C39 C40 C41 118.3(9)
C41 C40 H40 120.9
C40 C41 H41 120.3
C42 C41 C40 119.4(9)
C42 C41 H41 120.3
C31 C30 C29 117.8(8)
C35 C30 C31 120.0(8)
C35 C30 C29 122.0(8)
C38 C37 H37 127.5
C36 C37 C38 105.0(9)
C36 C37 H37 127.5
N4 C29 C30 125.7(9)
N3 C29 N4 108.1(8)
N3 C29 C30 126.1(8)
C16 C15 H15 120.3
C16 C15 C14 119.4(10)
C14 C15 H15 120.3
C41 C42 H42 120.3
C43 C42 C41 119.5(9)
C43 C42 H42 120.1
O7 C19 C20 128.8(9)
O7 C19 C18 113.9(9)
C20 C19 C18 117.3(9)
N2 C5 C2 101.2(7)
N2 C5 C4 106.0(8)
C6 C5 N2 108.9(9)
C6 C5 C2 116.1(9)
C6 C5 C4 109.6(10)
C4 C5 C2 114.1(9)
F18 C22 F17 106.2(11)
F18 C22 C21 111.2(10)
F16 C22 F18 109.5(12)
F16 C22 F17 106.9(11)
F16 C22 C21 113.2(10)
F17 C22 C21 109.5(10)
O14 C52 C53 113.7(9)
O14 C52 C51 127.1(10)
C51 C52 C53 119.2(9)
O13 C50 C51 129.4(10)
O13 C50 C49 112.2(10)
C51 C50 C49 118.4(10)
N7 C43 C42 122.0(9)
N7 C43 H43 119.0
C42 C43 H43 119.0
F23 C48 F24 105.6(9)
F23 C48 C47 113.5(8)
F24 C48 C47 113.3(9)
F22 C48 F23 107.6(10)
F22 C48 F24 106.3(10)
F22 C48 C47 110.1(9)
F28 C53 F30 105.3(9)
F28 C53 C52 113.1(9)
F30 C53 C52 110.0(9)
F29 C53 F28 108.2(9)
F29 C53 F30 107.8(9)
F29 C53 C52 112.1(9)
N1 C2 C5 101.8(7)
N1 C2 C1 108.6(8)
N1 C2 C3 105.9(8)
C1 C2 C5 115.4(8)
C1 C2 C3 109.8(9)
C3 C2 C5 114.5(9)
O8 C21 C22 113.8(9)
O8 C21 C20 128.0(10)
C20 C21 C22 118.2(9)
O3 C9 C8 113.6(10)
O3 C9 C10 127.6(11)
C10 C9 C8 118.8(10)
F12 C17 C16 111.4(9)
F11 C17 F12 107.9(9)
F11 C17 F10 106.6(9)
F11 C17 C16 114.2(10)
F10 C17 F12 106.7(10)
F10 C17 C16 109.7(9)
O6 C16 C15 128.4(9)
O6 C16 C17 112.2(10)
C15 C16 C17 119.2(10)
C19 C20 H20 119.8
C21 C20 C19 120.3(9)
C21 C20 H20 119.9
O4 C11 C12 115.7(11)
O4 C11 C10 127.9(11)
C10 C11 C12 116.3(11)
F21 C44 F20 106.3(9)
F21 C44 C45 114.6(9)
F20 C44 C45 111.1(10)
F19 C44 F21 106.8(10)
F19 C44 F20 106.9(11)
F19 C44 C45 110.8(8)
C52 C51 H51 118.9
C50 C51 C52 122.0(10)
C50 C51 H51 119.0
O5 C14 C15 127.7(11)
O5 C14 C13 113.9(9)
C15 C14 C13 118.4(10)
C2 C1 H1A 109.6
C2 C1 H1B 109.4
C2 C1 H1C 109.4
H1A C1 H1B 109.5
H1A C1 H1C 109.5
H1B C1 H1C 109.5
N4 C27 C24 102.3(8)
N4 C27 C28 104.6(10)
C24 C27 C28 109.0(12)
C26 C27 N4 111.6(11)
C26 C27 C24 122.7(12)
C26 C27 C28 105.4(13)
N3 C24 C27 102.1(9)
N3 C24 C23 104.5(9)
C27 C24 C23 107.2(11)
C25 C24 N3 113.2(11)
C25 C24 C27 123.4(12)
C25 C24 C23 105.0(13)
F3 C8 C9 110.8(10)
F1 C8 F3 104.9(11)
F1 C8 C9 112.6(11)
F2 C8 F3 106.7(12)
F2 C8 F1 107.6(13)
F2 C8 C9 113.6(11)
C5 C6 H6A 109.6
C5 C6 H6B 109.5
C5 C6 H6C 109.4
H6A C6 H6B 109.5
H6A C6 H6C 109.5
H6B C6 H6C 109.5
C24 C23 H23A 109.4
C24 C23 H23B 109.6
C24 C23 H23C 109.4
H23A C23 H23B 109.5
H23A C23 H23C 109.5
H23B C23 H23C 109.5
F8 C13 C14 112.8(11)
F9 C13 F8 105.8(10)
F9 C13 F7 108.2(13)
F9 C13 C14 111.1(11)
F7 C13 F8 107.1(12)
F7 C13 C14 111.5(10)
C27 C28 H28A 109.8
C27 C28 H28B 109.5
C27 C28 H28C 109.1
H28A C28 H28B 109.5
H28A C28 H28C 109.4
H28B C28 H28C 109.5
C2 C3 H3A 109.5
C2 C3 H3B 109.5
C2 C3 H3C 109.4
H3A C3 H3B 109.5
H3A C3 H3C 109.5
H3B C3 H3C 109.5
C5 C4 H4A 109.5
C5 C4 H4B 109.5
C5 C4 H4C 109.5
H4A C4 H4B 109.5
H4A C4 H4C 109.5
H4B C4 H4C 109.5
F5 C12 F6 103.4(15)
F5 C12 C11 113.5(12)
F6 C12 C11 112.6(13)
F4 C12 F5 108.2(17)
F4 C12 F6 105.6(15)
F4 C12 C11 112.8(15)
C24 C25 H25A 108.2
C24 C25 H25B 109.6
C24 C25 H25C 110.6
H25A C25 H25B 109.5
H25A C25 H25C 109.5
H25B C25 H25C 109.5
F15 C18 F13 107.5(10)
F15 C18 C19 113.0(10)
F13 C18 C19 109.2(10)
F14 C18 F15 108.0(12)
F14 C18 F13 107.6(11)
F14 C18 C19 111.4(10)
C9 C10 C11 120.6(11)
C9 C10 H10 119.6
C11 C10 H10 119.8
F27 C49 C50 111.6(9)
F25 C49 F27 105.2(11)
F25 C49 C50 111.0(11)
F26 C49 F27 107.6(12)
F26 C49 F25 108.0(11)
F26 C49 C50 113.0(11)
C27 C26 H26A 108.5
C27 C26 H26B 109.9
C27 C26 H26C 110.1
H26A C26 H26B 109.5
H26A C26 H26C 109.4
H26B C26 H26C 109.5
Cl1 C54 Cl2 112.2(10)
Cl1 C54 H54A 109.2
Cl1 C54 H54B 109.2
Cl2 C54 H54A 109.2
Cl2 C54 H54B 109.1
H54A C54 H54B 107.8

loop_
_geom_bond_atom_site_label_1
_geom_bond_atom_site_label_2
_geom_bond_distance
Tb1 O2 2.429(6)
Tb1 O8 2.385(7)
Tb1 O6 2.334(7)
Tb1 O7 2.357(6)
Tb1 O9 2.365(6)
Tb1 O4 2.408(7)
Tb1 O5 2.393(7)
Tb1 O3 2.328(7)
Co1 O13 2.077(7)
Co1 O12 2.068(7)
Co1 O11 2.061(6)
Co1 O14 2.073(7)
Co1 N6 2.150(7)
Co1 N7 2.134(8)
F12 C17 1.337(13)
F28 C53 1.346(12)
F30 C53 1.363(13)
F21 C44 1.329(13)
F29 C53 1.323(13)
F23 C48 1.328(12)
F20 C44 1.337(15)
F3 C8 1.350(15)
F11 C17 1.321(13)
F15 C18 1.331(13)
F27 C49 1.331(13)
F10 C17 1.334(13)
F13 C18 1.337(16)
F18 C22 1.308(14)
F24 C48 1.353(13)
F8 C13 1.335(14)
F19 C44 1.318(13)
F14 C18 1.306(16)
F16 C22 1.294(13)
F17 C22 1.315(15)
F9 C13 1.282(16)
F25 C49 1.330(17)
F1 C8 1.320(17)
F26 C49 1.324(16)
F5 C12 1.273(19)
F7 C13 1.298(15)
F2 C8 1.314(14)
F22 C48 1.322(14)
F6 C12 1.363(17)
F4 C12 1.22(2)
O13 C50 1.278(13)
O2 N2 1.299(9)
O8 C21 1.253(11)
O6 C16 1.268(13)
O7 C19 1.238(11)
O9 N3 1.319(10)
O12 C47 1.243(11)
O11 C45 1.276(11)
O4 C11 1.254(13)
O14 C52 1.245(11)
O1 N1 1.277(10)
O5 C14 1.225(12)
O3 C9 1.259(13)
O10 N4 1.262(11)
N5 N6 1.355(10)
N5 C34 1.437(11)
N5 C36 1.353(12)
N6 C38 1.333(12)
N2 C7 1.336(12)
N2 C5 1.513(11)
N7 C39 1.360(11)
N7 C43 1.356(12)
N1 C7 1.355(12)
N1 C2 1.517(12)
N4 C29 1.379(12)
N4 C27 1.522(13)
N3 C29 1.327(12)
N3 C24 1.513(13)
C7 C32 1.478(12)
C33 H33 0.9300
C33 C34 1.400(13)
C33 C32 1.394(13)
C31 H31 0.9300
C31 C32 1.382(12)
C31 C30 1.400(12)
C47 C46 1.411(13)
C47 C48 1.519(14)
C34 C35 1.384(12)
C38 C39 1.472(12)
C38 C37 1.412(13)
C39 C40 1.379(13)
C36 H36 0.9300
C36 C37 1.352(14)
C35 H35 0.9300
C35 C30 1.399(13)
C46 H46 0.9300
C46 C45 1.389(14)
C45 C44 1.521(14)
C40 H40 0.9300
C40 C41 1.396(13)
C41 H41 0.9300
C41 C42 1.385(14)
C30 C29 1.471(12)
C37 H37 0.9300
C15 H15 0.9300
C15 C16 1.389(16)
C15 C14 1.410(15)
C42 H42 0.9300
C42 C43 1.368(14)
C19 C20 1.402(14)
C19 C18 1.538(14)
C5 C2 1.557(13)
C5 C6 1.497(15)
C5 C4 1.559(15)
C22 C21 1.546(15)
C52 C53 1.537(15)
C52 C51 1.402(15)
C50 C51 1.359(16)
C50 C49 1.523(15)
C43 H43 0.9300
C2 C1 1.531(14)
C2 C3 1.537(14)
C21 C20 1.398(14)
C9 C8 1.519(17)
C9 C10 1.375(16)
C17 C16 1.539(14)
C20 H20 0.9300
C11 C12 1.528(17)
C11 C10 1.410(18)
C51 H51 0.9300
C14 C13 1.544(16)
C1 H1A 0.9600
C1 H1B 0.9600
C1 H1C 0.9600
C27 C24 1.513(17)
C27 C28 1.560(19)
C27 C26 1.477(19)
C24 C23 1.612(19)
C24 C25 1.431(18)
C6 H6A 0.9600
C6 H6B 0.9600
C6 H6C 0.9600
C23 H23A 0.9600
C23 H23B 0.9600
C23 H23C 0.9600
C28 H28A 0.9602
C28 H28B 0.9602
C28 H28C 0.9602
C3 H3A 0.9600
C3 H3B 0.9600
C3 H3C 0.9600
C4 H4A 0.9600
C4 H4B 0.9600
C4 H4C 0.9600
C25 H25A 0.9600
C25 H25B 0.9600
C25 H25C 0.9600
C10 H10 0.9300
C26 H26A 0.9601
C26 H26B 0.9601
C26 H26C 0.9601
Cl1 C54 1.767(17)
Cl2 C54 1.773(19)
C54 H54A 0.9700
C54 H54B 0.9700

loop_
_geom_torsion_atom_site_label_1
_geom_torsion_atom_site_label_2
_geom_torsion_atom_site_label_3
_geom_torsion_atom_site_label_4
_geom_torsion
Tb1 O2 N2 C7 -62.4(12)
Tb1 O2 N2 C5 112.2(8)
Tb1 O8 C21 C22 -163.6(7)
Tb1 O8 C21 C20 15.7(16)
Tb1 O6 C16 C15 9.5(17)
Tb1 O6 C16 C17 -165.6(7)
Tb1 O7 C19 C20 -25.3(15)
Tb1 O7 C19 C18 156.3(8)
Tb1 O9 N3 C29 66.1(13)
Tb1 O9 N3 C24 -108.1(10)
Tb1 O4 C11 C12 161.2(10)
Tb1 O4 C11 C10 -21(2)
Tb1 O5 C14 C15 -13.6(18)
Tb1 O5 C14 C13 166.6(8)
Tb1 O3 C9 C8 -160.8(8)
Tb1 O3 C9 C10 18.5(19)
Co1 O13 C50 C51 -13.8(16)
Co1 O13 C50 C49 168.2(7)
Co1 O12 C47 C46 -9.6(14)
Co1 O12 C47 C48 176.0(6)
Co1 O11 C45 C46 2.7(15)
Co1 O11 C45 C44 -177.5(7)
Co1 O14 C52 C53 -157.3(7)
Co1 O14 C52 C51 20.2(14)
Co1 N6 C38 C39 -4.1(10)
Co1 N6 C38 C37 175.2(6)
Co1 N7 C39 C38 -0.8(9)
Co1 N7 C39 C40 -179.6(7)
Co1 N7 C43 C42 178.7(7)
F12 C17 C16 O6 -50.1(12)
F12 C17 C16 C15 134.3(11)
F11 C17 C16 O6 -172.6(9)
F11 C17 C16 C15 11.7(14)
F10 C17 C16 O6 67.8(12)
F10 C17 C16 C15 -107.8(12)
F18 C22 C21 O8 -50.2(14)
F18 C22 C21 C20 130.5(11)
F16 C22 C21 O8 -173.9(11)
F16 C22 C21 C20 6.8(17)
F17 C22 C21 O8 66.9(13)
F17 C22 C21 C20 -112.4(12)
O13 C50 C51 C52 -6.4(18)
O13 C50 C49 F27 53.5(15)
O13 C50 C49 F25 -63.6(13)
O13 C50 C49 F26 174.9(11)
O2 N2 C7 N1 -179.8(8)
O2 N2 C7 C32 0.7(14)
O2 N2 C5 C2 171.2(8)
O2 N2 C5 C6 48.5(12)
O2 N2 C5 C4 -69.4(11)
O8 C21 C20 C19 4.7(17)
O7 C19 C20 C21 0.2(17)
O7 C19 C18 F15 -177.8(10)
O7 C19 C18 F13 62.7(13)
O7 C19 C18 F14 -56.0(14)
O9 N3 C29 N4 179.4(8)
O9 N3 C29 C30 -2.7(15)
O9 N3 C24 C27 -170.8(9)
O9 N3 C24 C23 77.6(12)
O9 N3 C24 C25 -36.0(16)
O12 C47 C46 C45 -2.4(16)
O12 C47 C48 F23 -28.8(13)
O12 C47 C48 F24 -149.2(9)
O12 C47 C48 F22 91.9(11)
O11 C45 C44 F21 -170.9(9)
O11 C45 C44 F20 68.7(11)
O11 C45 C44 F19 -50.0(14)
O4 C11 C12 F5 -31(2)
O4 C11 C12 F6 -147.5(14)
O4 C11 C12 F4 93.0(19)
O4 C11 C10 C9 -1(2)
O14 C52 C53 F28 -174.7(9)
O14 C52 C53 F30 -57.3(12)
O14 C52 C53 F29 62.6(12)
O14 C52 C51 C50 3.0(17)
O1 N1 C7 N2 178.5(9)
O1 N1 C7 C32 -1.9(15)
O1 N1 C2 C5 173.2(9)
O1 N1 C2 C1 51.0(12)
O1 N1 C2 C3 -66.8(12)
O5 C14 C13 F8 -165.9(10)
O5 C14 C13 F9 75.4(13)
O5 C14 C13 F7 -45.4(17)
O3 C9 C8 F3 -60.7(14)
O3 C9 C8 F1 56.4(14)
O3 C9 C8 F2 179.1(13)
O3 C9 C10 C11 3(2)
O10 N4 C29 N3 179.7(9)
O10 N4 C29 C30 1.9(16)
O10 N4 C27 C24 -171.1(10)
O10 N4 C27 C28 75.3(13)
O10 N4 C27 C26 -38.2(16)
N5 N6 C38 C39 -179.5(7)
N5 N6 C38 C37 -0.2(10)
N5 C34 C35 C30 -179.0(8)
N5 C36 C37 C38 -0.7(11)
N6 N5 C34 C33 126.3(9)
N6 N5 C34 C35 -56.4(12)
N6 N5 C36 C37 0.6(11)
N6 C38 C39 N7 3.3(11)
N6 C38 C39 C40 -177.9(8)
N6 C38 C37 C36 0.6(11)
N2 C7 C32 C33 153.3(9)
N2 C7 C32 C31 -26.4(13)
N2 C5 C2 N1 15.0(9)
N2 C5 C2 C1 132.3(9)
N2 C5 C2 C3 -98.8(9)
N7 C39 C40 C41 0.6(13)
N1 C7 C32 C33 -26.2(14)
N1 C7 C32 C31 154.1(9)
N4 C27 C24 N3 -15.1(12)
N4 C27 C24 C23 94.4(10)
N4 C27 C24 C25 -143.8(13)
C7 N2 C5 C2 -13.5(10)
C7 N2 C5 C6 -136.2(9)
C7 N2 C5 C4 105.9(9)
C7 N1 C2 C5 -13.9(10)
C7 N1 C2 C1 -136.0(9)
C7 N1 C2 C3 106.1(9)
C33 C34 C35 C30 -1.9(13)
C31 C30 C29 N4 -158.1(9)
C31 C30 C29 N3 24.4(14)
C47 C46 C45 O11 6.2(16)
C47 C46 C45 C44 -173.7(10)
C34 N5 N6 Co1 10.0(13)
C34 N5 N6 C38 -176.7(8)
C34 N5 C36 C37 176.8(9)
C34 C33 C32 C7 -179.4(8)
C34 C33 C32 C31 0.3(13)
C34 C35 C30 C31 -3.4(13)
C34 C35 C30 C29 171.4(8)
C32 C33 C34 N5 -179.3(7)
C32 C33 C34 C35 3.4(13)
C32 C31 C30 C35 7.2(13)
C32 C31 C30 C29 -167.9(8)
C38 C39 C40 C41 -178.1(8)
C39 N7 C43 C42 -2.0(14)
C39 C38 C37 C36 179.7(9)
C39 C40 C41 C42 -1.4(14)
C36 N5 N6 Co1 -173.6(7)
C36 N5 N6 C38 -0.3(10)
C36 N5 C34 C33 -49.5(13)
C36 N5 C34 C35 127.8(10)
C35 C30 C29 N4 26.9(14)
C35 C30 C29 N3 -150.5(9)
C46 C47 C48 F23 156.1(9)
C46 C47 C48 F24 35.7(13)
C46 C47 C48 F22 -83.2(12)
C46 C45 C44 F21 9.0(15)
C46 C45 C44 F20 -111.4(11)
C46 C45 C44 F19 129.9(12)
C40 C41 C42 C43 0.5(15)
C41 C42 C43 N7 1.2(15)
C30 C31 C32 C7 174.1(8)
C30 C31 C32 C33 -5.6(13)
C37 C38 C39 N7 -175.8(9)
C37 C38 C39 C40 3.0(15)
C29 N4 C27 C24 13.4(12)
C29 N4 C27 C28 -100.3(12)
C29 N4 C27 C26 146.3(12)
C29 N3 C24 C27 14.2(13)
C29 N3 C24 C23 -97.3(11)
C29 N3 C24 C25 149.0(12)
C15 C14 C13 F8 14.2(16)
C15 C14 C13 F9 -104.5(13)
C15 C14 C13 F7 134.7(13)
C5 N2 C7 N1 5.3(11)
C5 N2 C7 C32 -174.3(8)
C22 C21 C20 C19 -176.1(10)
C43 N7 C39 C38 179.9(8)
C43 N7 C39 C40 1.1(13)
C48 C47 C46 C45 172.0(9)
C53 C52 C51 C50 -179.6(10)
C2 N1 C7 N2 6.0(11)
C2 N1 C7 C32 -174.5(8)
C16 C15 C14 O5 0.0(18)
C16 C15 C14 C13 179.9(10)
C20 C19 C18 F15 3.7(16)
C20 C19 C18 F13 -115.9(11)
C20 C19 C18 F14 125.4(11)
C51 C52 C53 F28 7.6(14)
C51 C52 C53 F30 125.0(10)
C51 C52 C53 F29 -115.1(11)
C51 C50 C49 F27 -124.7(12)
C51 C50 C49 F25 118.2(12)
C51 C50 C49 F26 -3.3(17)
C14 C15 C16 O6 2.1(17)
C14 C15 C16 C17 177.0(9)
C27 N4 C29 N3 -5.0(11)
C27 N4 C29 C30 177.2(9)
C24 N3 C29 N4 -6.1(12)
C24 N3 C29 C30 171.8(9)
C8 C9 C10 C11 -177.8(13)
C6 C5 C2 N1 132.7(10)
C6 C5 C2 C1 -110.0(11)
C6 C5 C2 C3 18.9(13)
C28 C27 C24 N3 95.3(11)
C28 C27 C24 C23 -155.3(10)
C28 C27 C24 C25 -33.4(17)
C4 C5 C2 N1 -98.4(9)
C4 C5 C2 C1 18.9(12)
C4 C5 C2 C3 147.9(9)
C12 C11 C10 C9 177.2(13)
C18 C19 C20 C21 178.5(10)
C10 C9 C8 F3 119.9(13)
C10 C9 C8 F1 -123.0(13)
C10 C9 C8 F2 0(2)
C10 C11 C12 F5 151.4(16)
C10 C11 C12 F6 34(2)
C10 C11 C12 F4 -85(2)
C49 C50 C51 C52 171.5(10)
C26 C27 C24 N3 -141.1(13)
C26 C27 C24 C23 -31.6(16)
C26 C27 C24 C25 90.3(19)
